data_1512851
loop_
_publ_author_name
'Milica Milenkovic'
'Alessia Bacchi'
'Giulia Cantoni'
'Sinisa Radulovic'
'Nevenka Gligorijevic'
'Sandra Arandelovic'
'Dusan Sladic'
'Miroslava Vujcic'
'Dragana Mitic'
'Katarina Andelkovic'

_publ_section_title
;
 Synthesis, characterisation and biological activity of Co(III) complex
 with the condensation product of 2-(diphenylphosphino)benzaldehyde and
 ethyl carbazate
;
_journal_name_full
;
Inorganica Chimica Acta
;
_journal_page_first 33
_journal_page_last 43
_journal_paper_doi 10.1016/j.ica.2012.09.043
_journal_volume 395
_journal_year 2013
_chemical_formula_sum 'C22 H21 N2 O2 P'
_chemical_formula_weight 376.38
_space_group_IT_number 15
_symmetry_cell_setting monoclinic
_symmetry_space_group_name_Hall '-I 2ya'
_symmetry_space_group_name_H-M 'I 1 2/a 1'
_atom_sites_solution_hydrogens mixed
_atom_sites_solution_primary direct
_atom_sites_solution_secondary difmap
_cell_angle_alpha 90.00
_cell_angle_beta 98.297(6)
_cell_angle_gamma 90.00
_cell_formula_units_Z 16
_cell_length_a 24.584(3)
_cell_length_b 9.2487(4)
_cell_length_c 36.028(2)
_cell_measurement_reflns_used 48
_cell_measurement_temperature 293(2)
_cell_measurement_theta_max 45
_cell_measurement_theta_min 15
_cell_volume 8105.9(11)
_computing_structure_refinement 'SHELXL-97 (Sheldrick, 1997)'
_computing_structure_solution 'SIR2004 (Altomare et al. 2004)'
_diffrn_ambient_temperature 293(2)
_diffrn_measured_fraction_theta_full 0.999
_diffrn_measured_fraction_theta_max 0.999
_diffrn_measurement_device_type 'Siemens AED diffractometer'
_diffrn_measurement_method '\q/2\q scan'
_diffrn_radiation_monochromator graphite
_diffrn_radiation_source 'fine-focus sealed tube'
_diffrn_radiation_type CuK\a
_diffrn_radiation_wavelength 1.54178
_diffrn_reflns_av_R_equivalents 0.0297
_diffrn_reflns_av_sigmaI/netI 0.0245
_diffrn_reflns_limit_h_max 29
_diffrn_reflns_limit_h_min -29
_diffrn_reflns_limit_k_max 11
_diffrn_reflns_limit_k_min 0
_diffrn_reflns_limit_l_max 43
_diffrn_reflns_limit_l_min -43
_diffrn_reflns_number 14815
_diffrn_reflns_theta_full 69.92
_diffrn_reflns_theta_max 69.92
_diffrn_reflns_theta_min 3.63
_diffrn_standards_decay_% 0
_diffrn_standards_interval_count 100
_diffrn_standards_number 1
_exptl_absorpt_coefficient_mu 1.347
_exptl_absorpt_correction_type none
_exptl_crystal_colour colorless
_exptl_crystal_density_diffrn 1.234
_exptl_crystal_density_method 'not measured'
_exptl_crystal_description 'irregular prism'
_exptl_crystal_F_000 3168
_exptl_crystal_size_max 0.08
_exptl_crystal_size_mid 0.07
_exptl_crystal_size_min 0.03
_refine_diff_density_max 0.514
_refine_diff_density_min -0.285
_refine_diff_density_rms 0.042
_refine_ls_extinction_coef 0.00061(4)
_refine_ls_extinction_expression Fc^*^=kFc[1+0.001xFc^2^\l^3^/sin(2\q)]^-1/4^
_refine_ls_extinction_method SHELXL
_refine_ls_goodness_of_fit_ref 1.035
_refine_ls_hydrogen_treatment mixed
_refine_ls_matrix_type full
_refine_ls_number_parameters 498
_refine_ls_number_reflns 7669
_refine_ls_number_restraints 0
_refine_ls_restrained_S_all 1.035
_refine_ls_R_factor_all 0.0452
_refine_ls_R_factor_gt 0.0425
_refine_ls_shift/su_max 0.001
_refine_ls_shift/su_mean 0.000
_refine_ls_structure_factor_coef Fsqd
_refine_ls_weighting_details 'calc w=1/[\s^2^(Fo^2^)+(0.0752P)^2^+3.1548P] where P=(Fo^2^+2Fc^2^)/3'
_refine_ls_weighting_scheme calc
_refine_ls_wR_factor_gt 0.1219
_refine_ls_wR_factor_ref 0.1247
_reflns_number_gt 7088
_reflns_number_total 7669
_reflns_threshold_expression >2sigma(I)
_cod_data_source_file ICA-2013-395-33-43-1.cif
_cod_data_source_block 1
_cod_original_cell_volume 8106(1)
_cod_original_sg_symbol_H-M I2/a
_cod_database_code 1512851

loop_
_symmetry_equiv_pos_as_xyz
'x, y, z'
'-x+1/2, y, -z'
'x+1/2, y+1/2, z+1/2'
'-x+1, y+1/2, -z+1/2'
'-x, -y, -z'
'x-1/2, -y, z'
'-x+1/2, -y+1/2, -z+1/2'
'x, -y+1/2, z+1/2'

loop_
_atom_site_label
_atom_site_type_symbol
_atom_site_fract_x
_atom_site_fract_y
_atom_site_fract_z
_atom_site_U_iso_or_equiv
_atom_site_adp_type
_atom_site_occupancy
_atom_site_symmetry_multiplicity
_atom_site_calc_flag
_atom_site_refinement_flags
P1 P 0.037071(16) 0.15008(4) 0.916922(10) 0.04482(12) Uani 1 1 d .
N1 N -0.09544(5) 0.36894(13) 0.85274(4) 0.0467(3) Uani 1 1 d .
N2 N -0.10516(6) 0.33389(14) 0.81547(4) 0.0488(3) Uani 1 1 d .
O1 O -0.12915(6) 0.38356(13) 0.75612(3) 0.0598(3) Uani 1 1 d .
O2 O -0.12630(6) 0.56581(12) 0.79786(4) 0.0655(3) Uani 1 1 d .
C1 C -0.01544(6) 0.24844(15) 0.93846(4) 0.0423(3) Uani 1 1 d .
C2 C -0.00875(7) 0.28240(17) 0.97643(4) 0.0492(3) Uani 1 1 d .
H2 H 0.0215 0.2464 0.9922 0.059 Uiso 1 1 calc R
C3 C -0.04624(8) 0.36871(18) 0.99130(5) 0.0555(4) Uani 1 1 d .
H3 H -0.0409 0.3906 1.0168 0.067 Uiso 1 1 calc R
C4 C -0.09127(8) 0.4219(2) 0.96846(5) 0.0603(4) Uani 1 1 d .
H4 H -0.1163 0.4805 0.9784 0.072 Uiso 1 1 calc R
C5 C -0.09927(7) 0.38825(18) 0.93084(5) 0.0562(4) Uani 1 1 d .
H5 H -0.1303 0.4230 0.9156 0.067 Uiso 1 1 calc R
C6 C -0.06171(6) 0.30308(16) 0.91519(4) 0.0452(3) Uani 1 1 d .
C7 C -0.07123(6) 0.27378(16) 0.87470(4) 0.0471(3) Uani 1 1 d .
H7 H -0.0597 0.1871 0.8653 0.057 Uiso 1 1 calc R
C8 C -0.12084(6) 0.44001(16) 0.79061(4) 0.0468(3) Uani 1 1 d .
C9 C -0.14456(12) 0.4840(3) 0.72573(6) 0.0855(7) Uani 1 1 d .
H9A H -0.1835 0.5062 0.7236 0.103 Uiso 1 1 calc R
H9B H -0.1240 0.5733 0.7304 0.103 Uiso 1 1 calc R
C10 C -0.13253(17) 0.4179(5) 0.69162(7) 0.1411(15) Uani 1 1 d .
H10A H -0.0934 0.4091 0.6926 0.212 Uiso 1 1 calc R
H10B H -0.1471 0.4769 0.6706 0.212 Uiso 1 1 calc R
H10C H -0.1491 0.3238 0.6890 0.212 Uiso 1 1 calc R
C11 C 0.08907(6) 0.11325(16) 0.95755(4) 0.0445(3) Uani 1 1 d .
C12 C 0.09381(7) -0.01670(19) 0.97713(5) 0.0556(4) Uani 1 1 d .
H12 H 0.0689 -0.0909 0.9701 0.067 Uiso 1 1 calc R
C13 C 0.13520(9) -0.0366(2) 1.00698(6) 0.0713(5) Uani 1 1 d .
H13 H 0.1379 -0.1238 1.0200 0.086 Uiso 1 1 calc R
C14 C 0.17247(9) 0.0720(3) 1.01751(6) 0.0769(6) Uani 1 1 d .
H14 H 0.2003 0.0583 1.0376 0.092 Uiso 1 1 calc R
C15 C 0.16839(8) 0.2010(3) 0.99826(6) 0.0725(5) Uani 1 1 d .
H15 H 0.1934 0.2747 1.0055 0.087 Uiso 1 1 calc R
C16 C 0.12751(7) 0.2215(2) 0.96841(5) 0.0576(4) Uani 1 1 d .
H16 H 0.1255 0.3085 0.9553 0.069 Uiso 1 1 calc R
C17 C 0.00461(6) -0.02674(17) 0.90770(4) 0.0481(3) Uani 1 1 d .
C18 C 0.02178(9) -0.1097(2) 0.87931(5) 0.0680(5) Uani 1 1 d .
H18 H 0.0488 -0.0748 0.8660 0.082 Uiso 1 1 calc R
C19 C -0.00161(13) -0.2449(3) 0.87087(7) 0.0924(8) Uani 1 1 d .
H19 H 0.0100 -0.3002 0.8519 0.111 Uiso 1 1 calc R
C20 C -0.04139(13) -0.2976(2) 0.89003(8) 0.0918(8) Uani 1 1 d .
H20 H -0.0567 -0.3881 0.8842 0.110 Uiso 1 1 calc R
C21 C -0.05841(10) -0.2169(2) 0.91775(7) 0.0803(6) Uani 1 1 d .
H21 H -0.0854 -0.2528 0.9309 0.096 Uiso 1 1 calc R
C22 C -0.03591(8) -0.08181(19) 0.92655(5) 0.0601(4) Uani 1 1 d .
H22 H -0.0482 -0.0274 0.9454 0.072 Uiso 1 1 calc R
P2 P -0.228429(15) -0.37546(4) 0.880902(10) 0.04257(12) Uani 1 1 d .
O3 O -0.04397(6) -0.14996(13) 0.76701(4) 0.0671(4) Uani 1 1 d .
O4 O -0.06313(6) 0.07385(13) 0.78670(4) 0.0675(4) Uani 1 1 d .
N3 N -0.13527(5) -0.05810(13) 0.82809(3) 0.0421(3) Uani 1 1 d .
N4 N -0.10108(5) -0.12946(14) 0.80747(4) 0.0448(3) Uani 1 1 d .
C23 C -0.24112(6) -0.17975(15) 0.88244(4) 0.0395(3) Uani 1 1 d .
C24 C -0.28199(7) -0.12189(17) 0.90117(4) 0.0482(3) Uani 1 1 d .
H24 H -0.3061 -0.1838 0.9110 0.058 Uiso 1 1 calc R
C25 C -0.28729(8) 0.02562(19) 0.90546(5) 0.0574(4) Uani 1 1 d .
H25 H -0.3148 0.0622 0.9180 0.069 Uiso 1 1 calc R
C26 C -0.25168(9) 0.11849(18) 0.89117(6) 0.0634(5) Uani 1 1 d .
H26 H -0.2548 0.2177 0.8945 0.076 Uiso 1 1 calc R
C27 C -0.21149(7) 0.06488(17) 0.87208(5) 0.0557(4) Uani 1 1 d .
H27 H -0.1881 0.1285 0.8622 0.067 Uiso 1 1 calc R
C28 C -0.20539(6) -0.08388(15) 0.86737(4) 0.0418(3) Uani 1 1 d .
C29 C -0.16399(6) -0.14077(15) 0.84587(4) 0.0419(3) Uani 1 1 d .
H29 H -0.1585 -0.2402 0.8452 0.050 Uiso 1 1 calc R
C30 C -0.06922(6) -0.05532(17) 0.78702(5) 0.0481(3) Uani 1 1 d .
C31 C -0.01147(10) -0.0926(3) 0.74038(7) 0.0852(7) Uani 1 1 d .
H31A H 0.0197 -0.1557 0.7389 0.102 Uiso 1 1 calc R
H31B H 0.0026 0.0018 0.7487 0.102 Uiso 1 1 calc R
C32 C -0.04389(18) -0.0800(7) 0.70367(11) 0.172(2) Uani 1 1 d .
H32A H -0.0542 -0.1746 0.6942 0.259 Uiso 1 1 calc R
H32B H -0.0226 -0.0327 0.6869 0.259 Uiso 1 1 calc R
H32C H -0.0764 -0.0243 0.7055 0.259 Uiso 1 1 calc R
C33 C -0.28375(7) -0.45660(16) 0.90307(5) 0.0520(4) Uani 1 1 d .
C34 C -0.26980(10) -0.5227(2) 0.93740(5) 0.0706(5) Uani 1 1 d .
H34 H -0.2341 -0.5143 0.9500 0.085 Uiso 1 1 calc R
C35 C -0.30840(17) -0.6017(3) 0.95343(8) 0.1010(10) Uani 1 1 d .
H35 H -0.2986 -0.6453 0.9767 0.121 Uiso 1 1 calc R
C36 C -0.36011(16) -0.6156(3) 0.93536(10) 0.1076(12) Uani 1 1 d .
H36 H -0.3855 -0.6714 0.9458 0.129 Uiso 1 1 calc R
C37 C -0.37533(12) -0.5480(4) 0.90186(9) 0.1093(11) Uani 1 1 d .
H37 H -0.4114 -0.5553 0.8899 0.131 Uiso 1 1 calc R
C38 C -0.33720(9) -0.4681(3) 0.88548(7) 0.0804(6) Uani 1 1 d .
H38 H -0.3478 -0.4224 0.8626 0.096 Uiso 1 1 calc R
C39 C -0.25272(6) -0.42238(16) 0.83204(4) 0.0435(3) Uani 1 1 d .
C40 C -0.24495(9) -0.56482(18) 0.82182(5) 0.0609(4) Uani 1 1 d .
H40 H -0.2266 -0.6288 0.8392 0.073 Uiso 1 1 calc R
C41 C -0.26440(10) -0.6122(2) 0.78592(6) 0.0751(6) Uani 1 1 d .
H41 H -0.2604 -0.7089 0.7797 0.090 Uiso 1 1 calc R
C42 C -0.28946(9) -0.5182(2) 0.75948(6) 0.0720(5) Uani 1 1 d .
H42 H -0.3023 -0.5505 0.7354 0.086 Uiso 1 1 calc R
C43 C -0.29548(9) -0.3759(2) 0.76883(6) 0.0703(5) Uani 1 1 d .
H43 H -0.3116 -0.3110 0.7508 0.084 Uiso 1 1 calc R
C44 C -0.27769(8) -0.32847(19) 0.80499(5) 0.0573(4) Uani 1 1 d .
H44 H -0.2826 -0.2322 0.8111 0.069 Uiso 1 1 calc R
H2N H -0.0977(8) 0.251(2) 0.8079(6) 0.062(5) Uiso 1 1 d .
H4N H -0.1035(7) -0.216(2) 0.8050(5) 0.046(5) Uiso 1 1 d .

loop_
_atom_site_aniso_label
_atom_site_aniso_U_11
_atom_site_aniso_U_22
_atom_site_aniso_U_33
_atom_site_aniso_U_23
_atom_site_aniso_U_13
_atom_site_aniso_U_12
P1 0.0504(2) 0.0447(2) 0.0413(2) 0.00052(14) 0.01326(16) 0.00110(15)
N1 0.0578(7) 0.0365(6) 0.0463(7) -0.0038(5) 0.0089(6) 0.0018(5)
N2 0.0669(8) 0.0335(6) 0.0454(7) -0.0040(5) 0.0066(6) 0.0090(5)
O1 0.0808(8) 0.0535(7) 0.0454(6) 0.0054(5) 0.0100(5) 0.0144(6)
O2 0.0917(9) 0.0317(6) 0.0765(8) 0.0032(5) 0.0234(7) 0.0048(5)
C1 0.0508(7) 0.0335(6) 0.0443(7) -0.0012(6) 0.0128(6) -0.0030(6)
C2 0.0572(8) 0.0471(8) 0.0446(8) -0.0024(6) 0.0115(6) -0.0043(7)
C3 0.0705(10) 0.0525(9) 0.0474(8) -0.0092(7) 0.0216(8) -0.0069(8)
C4 0.0713(10) 0.0520(9) 0.0630(10) -0.0073(8) 0.0275(8) 0.0082(8)
C5 0.0627(9) 0.0490(9) 0.0592(10) -0.0001(7) 0.0158(8) 0.0110(7)
C6 0.0547(8) 0.0348(7) 0.0471(8) -0.0008(6) 0.0107(6) 0.0006(6)
C7 0.0555(8) 0.0366(7) 0.0493(8) -0.0040(6) 0.0079(6) 0.0047(6)
C8 0.0534(8) 0.0369(7) 0.0522(8) 0.0018(6) 0.0148(6) 0.0025(6)
C9 0.1047(16) 0.0920(16) 0.0615(12) 0.0318(11) 0.0177(11) 0.0259(13)
C10 0.163(3) 0.205(4) 0.0553(14) 0.026(2) 0.0161(17) 0.016(3)
C11 0.0444(7) 0.0461(8) 0.0451(7) -0.0021(6) 0.0135(6) 0.0000(6)
C12 0.0594(9) 0.0509(9) 0.0556(9) 0.0027(7) 0.0056(7) -0.0029(7)
C13 0.0773(12) 0.0667(12) 0.0659(11) 0.0095(9) -0.0024(9) 0.0046(10)
C14 0.0644(11) 0.0941(16) 0.0670(12) -0.0057(11) -0.0085(9) 0.0039(11)
C15 0.0560(10) 0.0787(13) 0.0814(13) -0.0171(11) 0.0050(9) -0.0143(9)
C16 0.0539(9) 0.0545(10) 0.0662(10) -0.0017(8) 0.0149(7) -0.0079(7)
C17 0.0552(8) 0.0418(8) 0.0455(8) -0.0060(6) 0.0011(6) 0.0082(6)
C18 0.0789(12) 0.0663(11) 0.0577(10) -0.0179(9) 0.0058(9) 0.0199(9)
C19 0.126(2) 0.0639(13) 0.0774(14) -0.0333(12) -0.0174(14) 0.0381(14)
C20 0.127(2) 0.0420(10) 0.0926(17) -0.0081(11) -0.0328(16) 0.0004(12)
C21 0.0946(15) 0.0538(11) 0.0862(15) 0.0037(10) -0.0087(12) -0.0167(10)
C22 0.0723(11) 0.0466(9) 0.0614(10) -0.0054(7) 0.0097(8) -0.0076(8)
P2 0.0507(2) 0.03242(19) 0.0452(2) 0.00362(13) 0.00867(16) 0.00094(14)
O3 0.0773(8) 0.0501(7) 0.0844(9) -0.0088(6) 0.0471(7) 0.0016(6)
O4 0.0787(8) 0.0398(6) 0.0937(9) -0.0049(6) 0.0452(7) -0.0063(5)
N3 0.0478(6) 0.0358(6) 0.0446(6) -0.0039(5) 0.0128(5) 0.0006(5)
N4 0.0524(7) 0.0312(6) 0.0544(7) -0.0048(5) 0.0193(6) 0.0009(5)
C23 0.0466(7) 0.0336(6) 0.0388(7) -0.0010(5) 0.0071(5) 0.0007(5)
C24 0.0527(8) 0.0456(8) 0.0490(8) 0.0000(6) 0.0170(7) -0.0001(6)
C25 0.0668(10) 0.0512(9) 0.0594(9) -0.0032(7) 0.0264(8) 0.0118(7)
C26 0.0874(12) 0.0335(8) 0.0753(12) -0.0042(7) 0.0323(10) 0.0081(8)
C27 0.0711(10) 0.0349(7) 0.0662(10) -0.0021(7) 0.0277(8) -0.0021(7)
C28 0.0485(7) 0.0352(7) 0.0429(7) -0.0006(5) 0.0108(6) 0.0001(6)
C29 0.0480(7) 0.0320(7) 0.0469(7) -0.0022(5) 0.0108(6) -0.0002(5)
C30 0.0495(8) 0.0390(8) 0.0589(9) -0.0049(6) 0.0184(7) 0.0002(6)
C31 0.0868(14) 0.0794(14) 0.1032(18) -0.0057(13) 0.0602(14) -0.0039(12)
C32 0.142(3) 0.279(6) 0.103(2) 0.074(3) 0.039(2) 0.004(4)
C33 0.0734(10) 0.0356(7) 0.0507(8) -0.0030(6) 0.0218(7) -0.0082(7)
C34 0.1098(15) 0.0510(10) 0.0581(10) 0.0063(8) 0.0359(10) 0.0052(10)
C35 0.175(3) 0.0588(13) 0.0868(16) 0.0138(12) 0.080(2) 0.0030(16)
C36 0.159(3) 0.0651(14) 0.122(2) -0.0224(14) 0.100(2) -0.0416(16)
C37 0.1062(19) 0.118(2) 0.117(2) -0.0415(18) 0.0604(17) -0.0637(18)
C38 0.0784(13) 0.0944(16) 0.0727(12) -0.0068(11) 0.0255(10) -0.0347(12)
C39 0.0495(7) 0.0371(7) 0.0461(7) -0.0019(6) 0.0146(6) -0.0020(6)
C40 0.0898(12) 0.0398(8) 0.0571(10) -0.0016(7) 0.0241(9) 0.0052(8)
C41 0.1103(16) 0.0504(10) 0.0700(12) -0.0198(9) 0.0315(12) -0.0044(10)
C42 0.0833(13) 0.0762(13) 0.0568(10) -0.0199(10) 0.0105(9) -0.0085(10)
C43 0.0791(12) 0.0705(12) 0.0567(10) -0.0022(9) -0.0061(9) 0.0033(10)
C44 0.0680(10) 0.0443(8) 0.0565(9) -0.0039(7) -0.0020(8) 0.0057(7)

loop_
_atom_type_symbol
_atom_type_description
_atom_type_scat_dispersion_real
_atom_type_scat_dispersion_imag
_atom_type_scat_source
C C 0.0181 0.0091 'International Tables Vol C Tables 4.2.6.8 and 6.1.1.4'
H H 0.0000 0.0000 'International Tables Vol C Tables 4.2.6.8 and 6.1.1.4'
N N 0.0311 0.0180 'International Tables Vol C Tables 4.2.6.8 and 6.1.1.4'
O O 0.0492 0.0322 'International Tables Vol C Tables 4.2.6.8 and 6.1.1.4'
P P 0.2955 0.4335 'International Tables Vol C Tables 4.2.6.8 and 6.1.1.4'

loop_
_geom_angle_atom_site_label_1
_geom_angle_atom_site_label_2
_geom_angle_atom_site_label_3
_geom_angle
C17 P1 C11 102.41(7)
C17 P1 C1 101.79(7)
C11 P1 C1 101.90(7)
C7 N1 N2 116.49(13)
C8 N2 N1 118.20(13)
C8 O1 C9 116.22(15)
C2 C1 C6 118.44(14)
C2 C1 P1 122.42(12)
C6 C1 P1 118.87(11)
C3 C2 C1 121.35(15)
C4 C3 C2 119.96(15)
C3 C4 C5 119.85(16)
C4 C5 C6 121.15(16)
C5 C6 C1 119.23(14)
C5 C6 C7 119.10(14)
C1 C6 C7 121.67(13)
N1 C7 C6 118.89(13)
O2 C8 O1 124.91(15)
O2 C8 N2 126.16(16)
O1 C8 N2 108.93(13)
C10 C9 O1 108.1(2)
C12 C11 C16 118.37(15)
C12 C11 P1 124.35(12)
C16 C11 P1 117.23(12)
C13 C12 C11 120.57(17)
C14 C13 C12 120.22(19)
C13 C14 C15 119.81(18)
C16 C15 C14 120.35(18)
C15 C16 C11 120.67(18)
C22 C17 C18 118.35(17)
C22 C17 P1 124.54(12)
C18 C17 P1 117.10(15)
C19 C18 C17 119.7(2)
C20 C19 C18 120.9(2)
C21 C20 C19 119.6(2)
C20 C21 C22 120.5(2)
C17 C22 C21 120.84(19)
C39 P2 C33 99.35(7)
C39 P2 C23 103.26(7)
C33 P2 C23 104.47(7)
C30 O3 C31 117.60(15)
C29 N3 N4 114.31(12)
C30 N4 N3 120.36(13)
C24 C23 C28 118.49(13)
C24 C23 P2 121.95(11)
C28 C23 P2 119.29(10)
C25 C24 C23 121.27(15)
C26 C25 C24 119.90(15)
C27 C26 C25 120.21(15)
C26 C27 C28 120.88(15)
C27 C28 C23 119.25(14)
C27 C28 C29 120.90(13)
C23 C28 C29 119.81(13)
N3 C29 C28 121.91(13)
O4 C30 N4 126.63(14)
O4 C30 O3 125.05(15)
N4 C30 O3 108.32(13)
O3 C31 C32 110.8(2)
C38 C33 C34 118.41(18)
C38 C33 P2 123.30(14)
C34 C33 P2 117.92(15)
C33 C34 C35 120.7(3)
C36 C35 C34 120.2(3)
C35 C36 C37 120.2(2)
C36 C37 C38 120.3(3)
C33 C38 C37 120.2(3)
C44 C39 C40 118.26(15)
C44 C39 P2 125.48(12)
C40 C39 P2 116.26(12)
C41 C40 C39 120.42(18)
C42 C41 C40 120.60(18)
C41 C42 C43 119.49(18)
C42 C43 C44 120.30(19)
C39 C44 C43 120.84(17)

loop_
_geom_bond_atom_site_label_1
_geom_bond_atom_site_label_2
_geom_bond_distance
P1 C17 1.8291(17)
P1 C11 1.8311(16)
P1 C1 1.8399(15)
N1 C7 1.272(2)
N1 N2 1.3683(18)
N2 C8 1.347(2)
O1 C8 1.336(2)
O1 C9 1.444(2)
O2 C8 1.2042(19)
C1 C2 1.390(2)
C1 C6 1.406(2)
C2 C3 1.384(2)
C3 C4 1.372(3)
C4 C5 1.377(3)
C5 C6 1.393(2)
C6 C7 1.469(2)
C9 C10 1.441(4)
C11 C12 1.390(2)
C11 C16 1.394(2)
C12 C13 1.382(3)
C13 C14 1.376(3)
C14 C15 1.376(3)
C15 C16 1.375(3)
C17 C22 1.381(2)
C17 C18 1.392(2)
C18 C19 1.392(4)
C19 C20 1.366(4)
C20 C21 1.360(4)
C21 C22 1.385(3)
P2 C39 1.8276(15)
P2 C33 1.8341(17)
P2 C23 1.8390(14)
O3 C30 1.3416(19)
O3 C31 1.436(2)
O4 C30 1.204(2)
N3 C29 1.2744(19)
N3 N4 1.3690(17)
N4 C30 1.339(2)
C23 C24 1.395(2)
C23 C28 1.411(2)
C24 C25 1.381(2)
C25 C26 1.378(3)
C26 C27 1.375(2)
C27 C28 1.397(2)
C28 C29 1.463(2)
C31 C32 1.447(5)
C33 C38 1.378(3)
C33 C34 1.378(3)
C34 C35 1.388(3)
C35 C36 1.348(5)
C36 C37 1.363(5)
C37 C38 1.390(3)
C39 C44 1.381(2)
C39 C40 1.388(2)
C40 C41 1.384(3)
C41 C42 1.369(3)
C42 C43 1.371(3)
C43 C44 1.384(3)
